data_4116762
loop_
_publ_author_name
'Peter Molenveld'
'Johan F. J. Engbersen'
'Huub Kooijman'
'Anthony L. Spek'
'David N. Reinhoudt'

_publ_contact_author_address
;
    Bijvoet Center for Biomolecular Research
    Department of Crystal and Structural Chemistry
    Utrecht University
    Padualaan 8
    3584 CH Utrecht
    The Netherlands
;
_publ_contact_author_email spea@xray.chem.ruu.nl
_publ_contact_author_fax '+31 30 2533940'
_publ_contact_author_name '   Dr. A.L. Spek'
_publ_contact_author_phone '+31 30 2532538'
_publ_section_title
;
 Efficient Catalytic Phosphate Diester Cleavage by the Synergetic Action
 of Two Cu(II) Centers in a DinuclearCis-Diaqua Cu(II) Calix[4]arene
 Enzyme Model
;
_journal_name_full 'Journal of the American Chemical Society'
_journal_page_first 6726
_journal_page_last 6737
_journal_paper_doi 10.1021/ja9805324
_journal_volume 120
_journal_year 1998
_chemical_compound_source 'see text'
_chemical_formula_moiety 'C34 H40 Cu N8 O4, 2(Cl O4)'
_chemical_formula_sum 'C34 H40 Cl2 Cu N8 O12'
_chemical_formula_weight 887.19
_chemical_name_systematic
;
 ?
;
_space_group_IT_number 2
_symmetry_cell_setting triclinic
_symmetry_space_group_name_Hall '-P 1'
_symmetry_space_group_name_H-M 'P -1'
_cell_angle_alpha 92.713(4)
_cell_angle_beta 102.107(4)
_cell_angle_gamma 103.352(5)
_cell_formula_units_Z 2
_cell_length_a 8.4355(5)
_cell_length_b 14.0011(8)
_cell_length_c 17.6161(9)
_cell_measurement_temperature 150
_cell_volume 1969.3(2)
_computing_cell_refinement 'SET4 (de Boer & Duisenberg, 1984)'
_computing_data_collection 'Locally modified CAD4-Version 5 Software'
_computing_data_reduction 'HELENA (Spek, 1997)'
_computing_publication_material 'PLATON (Spek, 1990)'
_computing_structure_refinement 'SHELXL-97 (Sheldrick, 1997)'
_diffrn_ambient_temperature 150
_diffrn_radiation_type 'Mo K\a'
_diffrn_radiation_wavelength 0.71073
_diffrn_reflns_av_R_equivalents 0.0573
_diffrn_reflns_av_sigmaI/netI 0.0726
_diffrn_reflns_limit_h_max 7
_diffrn_reflns_limit_h_min -10
_diffrn_reflns_limit_k_max 18
_diffrn_reflns_limit_k_min -17
_diffrn_reflns_limit_l_max 22
_diffrn_reflns_limit_l_min -22
_diffrn_reflns_number 9959
_diffrn_reflns_reduction_process
;
 ?
;
_diffrn_reflns_theta_max 27.49
_diffrn_reflns_theta_min 1.19
_exptl_absorpt_coefficient_mu 0.76
_exptl_crystal_colour blue-green
_exptl_crystal_density_diffrn 1.496
_exptl_crystal_density_meas ?
_exptl_crystal_F_000 918
_refine_diff_density_max 0.714
_refine_diff_density_min -0.451
_refine_diff_density_rms 0.083
_refine_ls_abs_structure_details none
_refine_ls_abs_structure_Flack none
_refine_ls_extinction_method none
_refine_ls_goodness_of_fit_ref 1.008
_refine_ls_hydrogen_treatment 'H-atom refinement: see text '
_refine_ls_matrix_type full
_refine_ls_number_parameters 550
_refine_ls_number_reflns 9005
_refine_ls_number_restraints 0
_refine_ls_restrained_S_all 1.008
_refine_ls_R_factor_all 0.1020
_refine_ls_R_factor_gt 0.0584
_refine_ls_shift/su_max 0.002
_refine_ls_shift/su_mean 0.000
_refine_ls_structure_factor_coef Fsqd
_refine_ls_weighting_details 'w=1/[\s^2^(Fo^2^)+(0.0624P)^2^+2.1351P] where P=(Fo^2^+2Fc^2^)/3'
_refine_ls_weighting_scheme calc
_refine_ls_wR_factor_gt 0.1266
_refine_ls_wR_factor_ref 0.1461
_reflns_number_gt 6007
_reflns_number_total 9005
_cod_data_source_file ja9805324_2.cif
_cod_data_source_block S1701A
_cod_depositor_comments
;
The following automatic conversions were performed:

'_exptl_crystal_density_meas' value 'Not Measured' was changed to '?'
- the value is perceived as not measured.

Automatic conversion script
Id: cif_fix_values 3008 2015-01-20 13:52:24Z robertas 

The following automatic conversions were performed:

'_refine_ls_weighting_scheme' value 'calc
w=1/[\s^2^(Fo^2^)+(0.0624P)^2^+2.1351P] where P=(Fo^2^+2Fc^2^)/3' was
changed to 'calc'. New tag '_refine_ls_weighting_details' was
created. The value of the new tag was set to
'w=1/[\s^2^(Fo^2^)+(0.0624P)^2^+2.1351P] where P=(Fo^2^+2Fc^2^)/3'.

Automatic conversion script
Id: cif_fix_values 3143 2015-03-26 13:38:13Z robertas 
;
_cod_database_code 4116762

loop_
_symmetry_equiv_pos_as_xyz
x,y,z
-x,-y,-z

loop_
_atom_site_aniso_label
_atom_site_aniso_U_11
_atom_site_aniso_U_22
_atom_site_aniso_U_33
_atom_site_aniso_U_23
_atom_site_aniso_U_13
_atom_site_aniso_U_12
Cu1 0.0273(3) 0.0301(3) 0.0187(2) 0.0053(2) 0.0100(2) 0.0112(2)
O14 0.0204(14) 0.0406(16) 0.0297(14) 0.0035(12) 0.0117(11) 0.0075(12)
O21 0.0312(16) 0.062(2) 0.0284(15) -0.0057(14) -0.0055(13) -0.0002(15)
O37 0.0272(15) 0.0325(15) 0.0226(13) 0.0037(11) 0.0095(11) 0.0024(12)
O44 0.0365(16) 0.0353(16) 0.0320(15) 0.0074(12) 0.0116(13) -0.0038(13)
N1 0.0199(15) 0.0331(17) 0.0190(15) 0.0065(12) 0.0036(12) 0.0060(13)
N3 0.0216(15) 0.0242(16) 0.0191(14) 0.0000(12) 0.0054(12) 0.0045(12)
N8 0.0304(18) 0.0275(17) 0.0369(19) -0.0048(14) 0.0087(15) 0.0053(14)
N10 0.0202(15) 0.0239(16) 0.0277(16) 0.0064(13) 0.0080(13) 0.0054(12)
N24 0.0356(19) 0.049(2) 0.0203(15) 0.0077(14) 0.0129(14) 0.0251(16)
N26 0.0244(16) 0.0373(18) 0.0192(15) 0.0058(13) 0.0056(13) 0.0123(14)
N31 0.0219(16) 0.0379(19) 0.0264(17) 0.0068(14) 0.0050(13) 0.0075(14)
N33 0.0268(17) 0.0333(18) 0.0229(16) 0.0067(13) 0.0094(13) 0.0125(14)
C2 0.0137(16) 0.0281(19) 0.0198(17) 0.0019(14) 0.0025(13) 0.0025(14)
C4 0.031(2) 0.0257(19) 0.0254(19) 0.0011(15) 0.0064(16) 0.0072(16)
C5 0.026(2) 0.0245(19) 0.030(2) 0.0037(16) 0.0018(16) 0.0054(16)
C6 0.033(2) 0.042(2) 0.0205(19) 0.0108(16) 0.0091(16) 0.0101(18)
C7 0.0212(18) 0.031(2) 0.0223(18) 0.0016(15) 0.0094(15) 0.0040(15)
C9 0.0179(18) 0.0265(19) 0.0291(19) -0.0023(15) 0.0052(15) 0.0056(15)
C11 0.029(2) 0.034(2) 0.038(2) 0.0117(18) 0.0100(18) 0.0056(17)
C12 0.031(2) 0.027(2) 0.047(3) 0.0040(18) 0.0099(19) 0.0058(17)
C13 0.051(3) 0.036(2) 0.039(2) -0.0080(19) 0.014(2) 0.007(2)
C15 0.026(2) 0.028(2) 0.0206(18) -0.0026(15) 0.0048(15) 0.0014(16)
C16 0.028(2) 0.036(2) 0.0239(19) 0.0021(16) 0.0089(16) 0.0049(17)
C17 0.024(2) 0.039(2) 0.029(2) 0.0014(17) 0.0039(16) 0.0038(17)
C18 0.032(2) 0.038(2) 0.029(2) -0.0006(17) -0.0007(17) 0.0020(18)
C19 0.043(3) 0.055(3) 0.022(2) -0.0045(19) 0.0070(18) 0.003(2)
C20 0.030(2) 0.048(3) 0.024(2) -0.0051(18) 0.0101(17) -0.0007(19)
C22 0.035(3) 0.049(3) 0.042(3) 0.003(2) -0.005(2) 0.002(2)
C23 0.043(3) 0.065(4) 0.058(3) -0.003(3) -0.017(3) 0.004(3)
C25 0.0241(19) 0.0289(19) 0.0198(17) 0.0049(14) 0.0088(14) 0.0075(15)
C27 0.036(2) 0.053(3) 0.0212(19) 0.0091(18) 0.0072(17) 0.025(2)
C28 0.040(2) 0.065(3) 0.026(2) 0.015(2) 0.0108(18) 0.036(2)
C29 0.054(3) 0.068(3) 0.026(2) 0.004(2) 0.014(2) 0.036(3)
C30 0.0234(19) 0.0289(19) 0.0192(17) 0.0041(14) 0.0059(14) 0.0064(15)
C32 0.0201(18) 0.0266(19) 0.0245(18) 0.0070(15) 0.0077(14) 0.0043(15)
C34 0.029(2) 0.042(2) 0.036(2) 0.0059(18) 0.0142(18) 0.0152(18)
C35 0.025(2) 0.043(2) 0.038(2) 0.0069(19) 0.0086(17) 0.0146(18)
C36 0.033(2) 0.054(3) 0.032(2) 0.001(2) -0.0042(18) 0.020(2)
C38 0.0210(18) 0.033(2) 0.0223(18) 0.0062(15) 0.0072(14) 0.0090(15)
C39 0.027(2) 0.035(2) 0.0194(18) 0.0038(15) 0.0065(15) 0.0119(16)
C40 0.025(2) 0.028(2) 0.030(2) 0.0005(16) 0.0040(16) 0.0027(16)
C41 0.0214(19) 0.034(2) 0.031(2) 0.0078(16) 0.0063(16) 0.0036(16)
C42 0.031(2) 0.038(2) 0.0224(19) 0.0089(16) 0.0077(16) 0.0047(17)
C43 0.025(2) 0.034(2) 0.0196(18) -0.0002(15) 0.0041(15) 0.0031(16)
C45 0.037(2) 0.043(3) 0.036(2) 0.0133(19) 0.0119(19) 0.004(2)
C46 0.037(3) 0.044(3) 0.053(3) 0.026(2) 0.015(2) 0.004(2)
Cl5 0.0274(5) 0.0421(6) 0.0291(5) 0.0067(4) 0.0121(4) 0.0052(4)
O51 0.044(2) 0.076(3) 0.0401(19) -0.0090(17) 0.0129(15) 0.0116(18)
O52 0.0439(19) 0.072(2) 0.0332(17) 0.0161(16) 0.0019(14) -0.0106(17)
O53 0.046(2) 0.053(2) 0.066(2) 0.0186(17) 0.0245(17) -0.0049(16)
O54 0.047(2) 0.062(2) 0.103(3) 0.015(2) 0.029(2) 0.0205(18)
Cl6 0.0261(5) 0.0395(6) 0.0397(5) 0.0079(4) 0.0129(4) 0.0103(4)
O61 0.0398(18) 0.0323(17) 0.064(2) 0.0043(15) 0.0033(16) 0.0099(14)
O62 0.0415(19) 0.057(2) 0.0404(18) -0.0058(15) 0.0064(14) 0.0072(16)
O63 0.0232(16) 0.085(3) 0.050(2) -0.0103(18) 0.0035(14) 0.0119(16)
O64 0.086(3) 0.049(2) 0.060(2) 0.0194(17) 0.048(2) 0.0262(19)

loop_
_atom_site_label
_atom_site_thermal_displace_type
_atom_site_fract_x
_atom_site_fract_y
_atom_site_fract_z
_atom_site_occupancy
_atom_site_U_iso_or_equiv
Cu1 Uani 0.22495(6) 0.31555(3) 0.17639(3) 1.000 0.0239(2)
O14 Uani 0.3992(3) 0.2841(2) -0.04793(16) 1.000 0.0293(8)
O21 Uani -0.3110(4) 0.1763(2) -0.27714(17) 1.000 0.0447(10)
O37 Uani 0.3243(3) 0.4348(2) 0.43642(15) 1.000 0.0277(8)
O44 Uani -0.1901(4) 0.0524(2) 0.49200(16) 1.000 0.0360(9)
N1 Uani 0.2769(4) 0.4587(2) -0.01793(17) 1.000 0.0241(9)
N3 Uani 0.2270(4) 0.3985(2) 0.08967(16) 1.000 0.0218(9)
N8 Uani 0.2259(4) 0.1016(2) 0.0084(2) 1.000 0.0320(10)
N10 Uani 0.2304(4) 0.2017(2) 0.10894(17) 1.000 0.0234(9)
N24 Uani 0.0174(4) 0.4480(3) 0.32962(18) 1.000 0.0314(10)
N26 Uani 0.1097(4) 0.3855(2) 0.23665(17) 1.000 0.0260(9)
N31 Uani 0.4969(4) 0.2938(2) 0.39412(18) 1.000 0.0287(10)
N33 Uani 0.3556(4) 0.2821(2) 0.27277(17) 1.000 0.0261(10)
C2 Uani 0.2541(4) 0.3762(3) 0.0196(2) 1.000 0.0212(10)
C4 Uani 0.2316(5) 0.4977(3) 0.0955(2) 1.000 0.0274(11)
C5 Uani 0.2614(5) 0.5348(3) 0.0291(2) 1.000 0.0276(11)
C6 Uani 0.3129(5) 0.4704(3) -0.0959(2) 1.000 0.0310(11)
C7 Uani 0.2500(4) 0.2771(3) -0.0190(2) 1.000 0.0246(11)
C9 Uani 0.2346(4) 0.1956(3) 0.0337(2) 1.000 0.0247(11)
C11 Uani 0.2151(5) 0.1078(3) 0.1308(3) 1.000 0.0334(12)
C12 Uani 0.2135(5) 0.0468(3) 0.0696(3) 1.000 0.0351(14)
C13 Uani 0.2354(6) 0.0609(3) -0.0686(3) 1.000 0.0424(14)
C15 Uani 0.1005(5) 0.2515(3) -0.0897(2) 1.000 0.0260(11)
C16 Uani -0.0586(5) 0.2352(3) -0.0761(2) 1.000 0.0294(11)
C17 Uani -0.2008(5) 0.2109(3) -0.1370(2) 1.000 0.0317(12)
C18 Uani -0.1823(5) 0.2028(3) -0.2133(2) 1.000 0.0354(12)
C19 Uani -0.0223(6) 0.2208(3) -0.2270(2) 1.000 0.0419(16)
C20 Uani 0.1182(5) 0.2454(3) -0.1666(2) 1.000 0.0354(14)
C22 Uani -0.4776(6) 0.1591(4) -0.2648(3) 1.000 0.0455(17)
C23 Uani -0.5946(7) 0.1360(4) -0.3438(3) 1.000 0.0615(19)
C25 Uani 0.1266(4) 0.3987(3) 0.3132(2) 1.000 0.0234(11)
C27 Uani -0.0169(5) 0.4275(3) 0.2037(2) 1.000 0.0341(14)
C28 Uani -0.0752(6) 0.4662(4) 0.2603(2) 1.000 0.0389(14)
C29 Uani -0.0080(6) 0.4804(4) 0.4056(2) 1.000 0.0451(16)
C30 Uani 0.2380(4) 0.3582(3) 0.3764(2) 1.000 0.0236(11)
C32 Uani 0.3613(4) 0.3122(3) 0.3459(2) 1.000 0.0234(11)
C34 Uani 0.4945(5) 0.2445(3) 0.2739(2) 1.000 0.0335(12)
C35 Uani 0.5805(5) 0.2520(3) 0.3480(2) 1.000 0.0340(12)
C36 Uani 0.5554(5) 0.3138(4) 0.4790(2) 1.000 0.0400(14)
C38 Uani 0.1246(4) 0.2779(3) 0.4108(2) 1.000 0.0246(11)
C39 Uani 0.0130(5) 0.1994(3) 0.3607(2) 1.000 0.0262(11)
C40 Uani -0.0881(5) 0.1259(3) 0.3897(2) 1.000 0.0287(12)
C41 Uani -0.0831(5) 0.1293(3) 0.4692(2) 1.000 0.0291(11)
C42 Uani 0.0256(5) 0.2065(3) 0.5194(2) 1.000 0.0307(11)
C43 Uani 0.1288(5) 0.2807(3) 0.4898(2) 1.000 0.0271(11)
C45 Uani -0.1892(6) 0.0510(3) 0.5731(3) 1.000 0.0388(14)
C46 Uani -0.3115(6) -0.0431(3) 0.5821(3) 1.000 0.0442(17)
Cl5 Uani 0.55585(12) 0.57270(8) 0.30427(6) 1.000 0.0325(3)
O51 Uani 0.5315(4) 0.4973(3) 0.24264(19) 1.000 0.0539(14)
O52 Uani 0.5892(4) 0.5289(3) 0.37716(18) 1.000 0.0546(11)
O53 Uani 0.6984(4) 0.6501(3) 0.3039(2) 1.000 0.0557(12)
O54 Uani 0.4074(4) 0.6059(3) 0.2987(3) 1.000 0.0674(14)
Cl6 Uani 0.70042(12) 0.19135(8) 0.09124(6) 1.000 0.0338(3)
O61 Uani 0.6372(4) 0.2788(2) 0.0909(2) 1.000 0.0465(11)
O62 Uani 0.6394(4) 0.1375(2) 0.01484(18) 1.000 0.0479(11)
O63 Uani 0.8782(4) 0.2177(3) 0.10879(19) 1.000 0.0543(13)
O64 Uani 0.6425(5) 0.1313(3) 0.1476(2) 1.000 0.0582(14)
H4 Uiso 0.2165(8) 0.5335(17) 0.139(2) 1.000 0.0330
H5 Uiso 0.2699(6) 0.601(3) 0.0174(6) 1.000 0.0330
H6A Uiso 0.406(3) 0.4419(19) -0.1002(6) 1.000 0.0460
H6B Uiso 0.342(3) 0.5404(17) -0.1033(7) 1.000 0.0460
H6C Uiso 0.214(3) 0.4367(19) -0.1359(10) 1.000 0.0460
H11 Uiso 0.2073(6) 0.0899(9) 0.179(2) 1.000 0.0400
H12 Uiso 0.2051(7) -0.023(3) 0.0691(3) 1.000 0.0420
H13A Uiso 0.165(4) 0.0851(19) -0.1081(12) 1.000 0.0640
H13B Uiso 0.201(4) -0.009(2) -0.0728(7) 1.000 0.0640
H13C Uiso 0.347(3) 0.080(2) -0.0744(8) 1.000 0.0640
H14 Uiso 0.476(6) 0.272(3) -0.007(3) 1.000 0.0440
H16 Uiso -0.0716(8) 0.2408(4) -0.023(2) 1.000 0.0350
H17 Uiso -0.315(5) 0.1994(6) -0.1258(6) 1.000 0.0380
H19 Uiso -0.0093(9) 0.2160(4) -0.279(3) 1.000 0.0500
H20 Uiso 0.233(5) 0.2589(7) -0.1779(6) 1.000 0.0420
H22A Uiso -0.4927(8) 0.219(2) -0.2370(10) 1.000 0.0550
H22B Uiso -0.4996(9) 0.1029(19) -0.2329(11) 1.000 0.0550
H23A Uiso -0.570(3) 0.192(2) -0.3754(13) 1.000 0.0930
H23B Uiso -0.712(4) 0.125(3) -0.3379(4) 1.000 0.0930
H23C Uiso -0.580(3) 0.076(2) -0.3705(13) 1.000 0.0930
H27 Uiso -0.054(2) 0.4289(3) 0.154(3) 1.000 0.0410
H28 Uiso -0.155(5) 0.4963(18) 0.2544(4) 1.000 0.0470
H29A Uiso -0.019(4) 0.4293(16) 0.4348(11) 1.000 0.0670
H29B Uiso -0.101(4) 0.503(2) 0.3985(3) 1.000 0.0670
H29C Uiso 0.080(3) 0.529(2) 0.4301(11) 1.000 0.0670
H34 Uiso 0.5224(15) 0.2190(13) 0.231(2) 1.000 0.0400
H35 Uiso 0.678(5) 0.2327(10) 0.3648(9) 1.000 0.0410
H36A Uiso 0.605(4) 0.3809(19) 0.4920(5) 1.000 0.0600
H36B Uiso 0.633(4) 0.278(2) 0.4966(6) 1.000 0.0600
H36C Uiso 0.465(3) 0.296(2) 0.5023(7) 1.000 0.0600
H37 Uiso 0.388(6) 0.468(4) 0.422(3) 1.000 0.0410
H39 Uiso 0.0074(5) 0.1970(3) 0.306(2) 1.000 0.0320
H40 Uiso -0.158(3) 0.076(2) 0.3574(16) 1.000 0.0350
H42 Uiso 0.0298(5) 0.2088(3) 0.572(3) 1.000 0.0370
H43 Uiso 0.198(3) 0.331(2) 0.5221(16) 1.000 0.0330
H45A Uiso -0.2232(11) 0.1090(19) 0.5922(7) 1.000 0.0470
H45B Uiso -0.076(4) 0.0526(3) 0.6036(10) 1.000 0.0470
H46A Uiso -0.419(3) -0.0422(11) 0.5554(18) 1.000 0.0670
H46B Uiso -0.310(3) -0.0480(12) 0.6349(15) 1.000 0.0670
H46C Uiso -0.281(3) -0.0971(16) 0.5616(18) 1.000 0.0670

loop_
_atom_type_symbol
_atom_type_description
_atom_type_scat_dispersion_real
_atom_type_scat_dispersion_imag
_atom_type_scat_source
O O 0.0106 0.0060 'International Tables Vol C Tables 4.2.6.8 and 6.1.1.4'
N N 0.0061 0.0033 'International Tables Vol C Tables 4.2.6.8 and 6.1.1.4'
Cu Cu 0.3201 1.2651 'International Tables Vol C Tables 4.2.6.8 and 6.1.1.4'
Cl Cl 0.1484 0.1585 'International Tables Vol C Tables 4.2.6.8 and 6.1.1.4'
H H 0.0000 0.0000 'International Tables Vol C Tables 4.2.6.8 and 6.1.1.4'
C C 0.0033 0.0016 'International Tables Vol C Tables 4.2.6.8 and 6.1.1.4'

loop_
_geom_angle_atom_site_label_1
_geom_angle_atom_site_label_2
_geom_angle_atom_site_label_3
_geom_angle
_geom_angle_publ_flag
N3 Cu1 N10 91.08(12) yes
N3 Cu1 N26 98.21(13) yes
N3 Cu1 N33 146.04(14) yes
N10 Cu1 N26 151.40(14) yes
N10 Cu1 N33 96.72(12) yes
N26 Cu1 N33 90.55(13) yes
O53 Cl5 O54 113.0(2) yes
O51 Cl5 O54 109.6(3) yes
O51 Cl5 O52 107.2(2) yes
O51 Cl5 O53 110.5(2) yes
O52 Cl5 O53 107.6(2) yes
O52 Cl5 O54 108.7(3) yes
O61 Cl6 O62 108.52(19) yes
O61 Cl6 O64 109.6(2) yes
O62 Cl6 O63 109.1(2) yes
O61 Cl6 O63 110.2(2) yes
O63 Cl6 O64 109.9(2) yes
O62 Cl6 O64 109.5(2) yes
C18 O21 C22 117.5(3) yes
C41 O44 C45 118.3(3) yes
C7 O14 H14 105(3) no
C30 O37 H37 108(4) no
C2 N1 C6 128.6(3) yes
C5 N1 C6 123.1(3) yes
C2 N1 C5 108.4(3) yes
Cu1 N3 C4 124.9(2) yes
C2 N3 C4 106.8(3) yes
Cu1 N3 C2 127.3(3) yes
C9 N8 C12 107.4(3) yes
C9 N8 C13 129.1(3) yes
C12 N8 C13 123.4(3) yes
Cu1 N10 C11 124.4(3) yes
C9 N10 C11 106.3(3) yes
Cu1 N10 C9 129.0(3) yes
C28 N24 C29 122.5(4) yes
C25 N24 C29 129.5(3) yes
C25 N24 C28 108.0(3) yes
C25 N26 C27 106.4(3) yes
Cu1 N26 C27 123.8(2) yes
Cu1 N26 C25 129.8(3) yes
C32 N31 C35 107.0(3) yes
C35 N31 C36 123.0(3) yes
C32 N31 C36 130.0(3) yes
Cu1 N33 C34 122.3(2) yes
Cu1 N33 C32 128.6(3) yes
C32 N33 C34 106.9(3) yes
N1 C2 N3 109.1(3) yes
N3 C2 C7 129.0(3) yes
N1 C2 C7 121.8(3) yes
N3 C4 C5 108.9(3) yes
N1 C5 C4 106.8(3) yes
O14 C7 C9 109.0(3) yes
C2 C7 C9 113.9(3) no
O14 C7 C2 109.3(3) yes
O14 C7 C15 107.5(3) yes
C2 C7 C15 107.6(3) no
C9 C7 C15 109.4(3) no
N8 C9 N10 109.8(3) yes
N8 C9 C7 121.9(3) yes
N10 C9 C7 128.3(3) yes
N10 C11 C12 109.1(4) yes
N8 C12 C11 107.4(4) yes
C7 C15 C20 123.1(4) no
C7 C15 C16 118.2(3) no
C16 C15 C20 118.7(4) no
C15 C16 C17 121.7(3) no
C16 C17 C18 119.2(4) no
O21 C18 C19 116.3(3) yes
O21 C18 C17 124.6(4) yes
C17 C18 C19 119.1(4) no
C18 C19 C20 121.6(3) no
C15 C20 C19 119.7(4) no
O21 C22 C23 106.9(4) yes
N26 C25 C30 127.9(3) yes
N24 C25 C30 121.9(3) yes
N24 C25 N26 110.0(3) yes
N26 C27 C28 109.5(3) yes
N24 C28 C27 106.1(4) yes
C32 C30 C38 108.0(3) no
O37 C30 C25 109.2(3) yes
C25 C30 C38 107.7(3) no
O37 C30 C38 108.5(3) yes
C25 C30 C32 113.1(3) no
O37 C30 C32 110.2(3) yes
N31 C32 N33 109.9(3) yes
N33 C32 C30 127.9(3) yes
N31 C32 C30 122.1(3) yes
N33 C34 C35 108.5(3) yes
N31 C35 C34 107.7(4) yes
C30 C38 C43 122.2(3) no
C30 C38 C39 119.0(3) no
C39 C38 C43 118.8(4) no
C38 C39 C40 120.4(3) no
C39 C40 C41 120.4(4) no
C40 C41 C42 119.9(4) no
O44 C41 C40 115.7(3) yes
O44 C41 C42 124.4(3) yes
C41 C42 C43 119.5(3) no
C38 C43 C42 120.9(4) no
O44 C45 C46 107.2(4) yes
N3 C4 H4 125.2(16) no
C5 C4 H4 125.8(16) no
N1 C5 H5 126.7(8) no
C4 C5 H5 126.6(8) no
N1 C6 H6B 109.5(9) no
N1 C6 H6C 109.5(13) no
N1 C6 H6A 109.6(9) no
H6A C6 H6B 109(2) no
H6A C6 H6C 109.5(19) no
H6B C6 H6C 109.4(19) no
C12 C11 H11 125.5(11) no
N10 C11 H11 125.5(11) no
C11 C12 H12 126.2(6) no
N8 C12 H12 126.4(6) no
N8 C13 H13A 109.5(17) no
H13A C13 H13B 110(2) no
H13A C13 H13C 110(2) no
H13B C13 H13C 109(3) no
N8 C13 H13C 109.5(11) no
N8 C13 H13B 109.6(11) no
C17 C16 H16 119.1(10) no
C15 C16 H16 119.1(10) no
C18 C17 H17 120.4(8) no
C16 C17 H17 120.4(8) no
C18 C19 H19 119.2(14) no
C20 C19 H19 119.2(14) no
C15 C20 H20 120.1(8) no
C19 C20 H20 120.2(8) no
C23 C22 H22A 110.3(10) no
C23 C22 H22B 110.4(12) no
O21 C22 H22B 110.3(8) no
O21 C22 H22A 110.3(10) no
H22A C22 H22B 108.7(17) no
H23A C23 H23C 109(2) no
H23B C23 H23C 110(3) no
H23A C23 H23B 109(3) no
C22 C23 H23A 109.6(15) no
C22 C23 H23B 109.5(7) no
C22 C23 H23C 109.7(15) no
N26 C27 H27 125.5(14) no
C28 C27 H27 125.0(14) no
N24 C28 H28 126.8(7) no
C27 C28 H28 127.1(7) no
N24 C29 H29C 109.6(15) no
H29A C29 H29B 110(3) no
N24 C29 H29B 109.5(6) no
N24 C29 H29A 109.6(15) no
H29A C29 H29C 110(2) no
H29B C29 H29C 109(2) no
C35 C34 H34 126.0(15) no
N33 C34 H34 125.5(15) no
N31 C35 H35 126.3(12) no
C34 C35 H35 126.0(12) no
N31 C36 H36A 109.4(8) no
H36B C36 H36C 110(2) no
N31 C36 H36B 109.6(10) no
N31 C36 H36C 109.5(10) no
H36A C36 H36B 109(3) no
H36A C36 H36C 109(2) no
C38 C39 H39 119.8(6) no
C40 C39 H39 119.8(6) no
C41 C40 H40 119.9(18) no
C39 C40 H40 119.7(18) no
C41 C42 H42 120.2(8) no
C43 C42 H42 120.3(8) no
C38 C43 H43 119.5(18) no
C42 C43 H43 119.6(18) no
O44 C45 H45B 110.4(14) no
C46 C45 H45A 110.2(12) no
O44 C45 H45A 110.3(10) no
C46 C45 H45B 110.2(7) no
H45A C45 H45B 108.4(12) no
H46B C46 H46C 110(2) no
H46A C46 H46B 109(2) no
H46A C46 H46C 110(2) no
C45 C46 H46A 109.5(12) no
C45 C46 H46B 109.5(13) no
C45 C46 H46C 109.4(16) no

loop_
_geom_bond_atom_site_label_1
_geom_bond_atom_site_label_2
_geom_bond_distance
_geom_bond_publ_flag
Cu1 N3 1.963(3) yes
Cu1 N10 1.958(3) yes
Cu1 N26 1.951(3) yes
Cu1 N33 1.961(3) yes
Cl5 O54 1.420(4) yes
Cl5 O53 1.422(4) yes
Cl5 O51 1.426(4) yes
Cl5 O52 1.451(4) yes
Cl6 O62 1.442(3) yes
Cl6 O63 1.421(4) yes
Cl6 O64 1.423(4) yes
Cl6 O61 1.444(3) yes
O14 C7 1.439(4) yes
O21 C22 1.434(6) yes
O21 C18 1.358(5) yes
O37 C30 1.417(5) yes
O44 C45 1.428(6) yes
O44 C41 1.371(5) yes
O14 H14 0.91(5) no
O37 H37 0.72(5) no
N1 C6 1.476(5) yes
N1 C5 1.366(5) yes
N1 C2 1.353(5) yes
N3 C2 1.337(5) yes
N3 C4 1.379(5) yes
N8 C9 1.350(5) yes
N8 C12 1.360(6) yes
N8 C13 1.471(6) yes
N10 C11 1.373(5) yes
N10 C9 1.333(5) yes
N24 C29 1.467(5) yes
N24 C25 1.340(5) yes
N24 C28 1.374(5) yes
N26 C25 1.325(5) yes
N26 C27 1.373(5) yes
N31 C36 1.464(5) yes
N31 C35 1.373(5) yes
N31 C32 1.359(5) yes
N33 C32 1.324(5) yes
N33 C34 1.388(6) yes
C2 C7 1.506(6) no
C4 C5 1.350(5) no
C7 C9 1.504(5) no
C7 C15 1.536(5) no
C11 C12 1.339(7) no
C15 C16 1.382(6) no
C15 C20 1.394(5) no
C16 C17 1.394(5) no
C17 C18 1.388(5) no
C18 C19 1.389(7) no
C19 C20 1.380(6) no
C22 C23 1.500(7) no
C25 C30 1.520(5) no
C27 C28 1.344(6) no
C30 C32 1.515(5) no
C30 C38 1.535(5) no
C34 C35 1.340(5) no
C38 C39 1.398(5) no
C38 C43 1.383(5) no
C39 C40 1.369(6) no
C40 C41 1.390(5) no
C41 C42 1.379(6) no
C42 C43 1.390(6) no
C45 C46 1.512(6) no
C4 H4 0.94(3) no
C5 H5 0.95(4) no
C6 H6A 0.97(3) no
C6 H6B 0.98(2) no
C6 H6C 0.98(2) no
C11 H11 0.91(3) no
C12 H12 0.96(4) no
C13 H13C 0.95(3) no
C13 H13A 0.95(3) no
C13 H13B 0.95(3) no
C16 H16 0.97(3) no
C17 H17 1.00(4) no
C19 H19 0.95(5) no
C20 H20 1.01(4) no
C22 H22B 0.99(2) no
C22 H22A 1.00(2) no
C23 H23B 0.99(4) no
C23 H23C 0.99(3) no
C23 H23A 0.99(3) no
C27 H27 0.87(5) no
C28 H28 0.86(4) no
C29 H29A 0.90(2) no
C29 H29B 0.90(3) no
C29 H29C 0.90(3) no
C34 H34 0.92(3) no
C35 H35 0.92(4) no
C36 H36A 0.93(3) no
C36 H36B 0.93(3) no
C36 H36C 0.93(2) no
C39 H39 0.95(3) no
C40 H40 0.89(3) no
C42 H42 0.92(5) no
C43 H43 0.89(3) no
C45 H45A 0.99(2) no
C45 H45B 0.99(3) no
C46 H46B 0.93(3) no
C46 H46C 0.93(3) no
C46 H46A 0.93(3) no

loop_
_geom_contact_atom_site_label_1
_geom_contact_atom_site_label_2
_geom_contact_distance
_geom_contact_site_symmetry_2
_geom_contact_publ_flag
Cu1 Cl5 4.2169(12) . no
Cu1 O51 3.152(4) . no
Cu1 O63 2.896(4) 1_455 no
Cu1 H39 3.47(2) . no
Cl5 Cu1 4.2169(12) . no
Cl5 H28 3.14(4) 1_655 no
Cl5 H37 3.00(5) . no
Cl6 H13B 2.89(3) 2_655 no
Cl6 H14 2.77(5) . no
Cl6 H16 3.06(2) 1_655 no
O14 C13 3.081(5) . no
O14 C6 2.979(5) . no
O14 O61 2.836(4) . no
O14 C5 3.302(5) 2_665 no
O14 N1 2.931(4) . no
O14 N8 2.962(4) . no
O37 O52 3.200(4) 2_666 no
O37 N24 2.913(4) . no
O37 C29 2.963(6) . no
O37 C36 2.875(6) . no
O37 N31 2.866(4) . no
O37 O52 2.751(5) . no
O51 C4 3.221(5) . no
O51 C28 3.397(6) 1_655 no
O51 Cu1 3.152(4) . no
O51 C6 3.142(5) 2_665 no
O51 N33 3.159(5) . no
O52 O37 3.200(4) 2_666 no
O52 N31 3.246(5) . no
O52 C30 3.346(5) . no
O52 O37 2.751(5) . no
O52 C32 3.148(6) . no
O53 C23 3.391(7) 2_565 no
O53 C20 3.353(5) 2_665 no
O54 C25 3.353(6) . no
O54 C22 3.312(7) 2_565 no
O61 O14 2.836(4) . no
O61 C27 3.342(5) 1_655 no
O61 C9 3.245(5) . no
O62 C13 3.315(6) . no
O62 C17 3.341(5) 1_655 no
O62 C13 3.303(5) 2_655 no
O62 C16 3.352(5) 1_655 no
O63 C27 3.150(6) 1_655 no
O63 C16 3.420(5) 1_655 no
O63 Cu1 2.896(4) 1_655 no
O63 N26 3.153(5) 1_655 no
O63 N10 3.030(5) 1_655 no
O64 C34 3.281(6) . no
O14 H6A 2.43(2) . no
O14 H13C 2.79(3) . no
O14 H5 2.81(2) 2_665 no
O14 H20 2.383(18) . no
O21 H45A 2.751(14) 1_554 no
O37 H43 2.39(3) . no
O37 H29A 2.87(3) . no
O37 H36C 2.69(3) . no
O37 H29C 2.68(3) . no
O37 H36A 2.70(2) 2_666 no
O37 H36A 2.66(3) . no
O44 H23C 2.80(2) 2_455 no
O51 H28 2.61(4) 1_655 no
O51 H6A 2.802(16) 2_665 no
O52 H43 2.63(3) 2_666 no
O52 H37 2.05(5) . no
O52 H29B 2.67(3) 1_655 no
O53 H28 2.90(3) 1_655 no
O53 H20 2.711(16) 2_665 no
O54 H22A 2.73(3) 2_565 no
O61 H5 2.72(3) 2_665 no
O61 H14 1.94(5) . no
O61 H27 2.91(2) 1_655 no
O61 H6B 2.49(2) 2_665 no
O62 H13B 2.61(3) 2_655 no
O62 H17 2.736(15) 1_655 no
O62 H14 2.58(5) . no
O62 H16 2.761(12) 1_655 no
O62 H12 2.84(2) 2_655 no
O62 H13C 2.56(2) . no
O63 H27 2.917(16) 1_655 no
O63 H13B 2.85(3) 2_655 no
O63 H16 2.47(3) 1_655 no
O64 H13B 2.82(3) 2_655 no
O64 H34 2.39(2) . no
N1 O14 2.931(4) . no
N8 O14 2.962(4) . no
N10 O63 3.030(5) 1_455 no
N24 O37 2.913(4) . no
N26 O63 3.153(5) 1_455 no
N31 O52 3.246(5) . no
N31 O37 2.866(4) . no
N33 O51 3.159(5) . no
N3 H27 2.94(3) . no
N8 H14 2.86(5) . no
N10 H34 2.86(3) . no
N26 H4 2.86(3) . no
N31 H37 2.85(5) . no
N33 H11 2.95(2) . no
C4 O51 3.221(5) . no
C4 C27 3.146(6) . no
C5 C6 3.555(6) 2_665 no
C5 O14 3.302(5) 2_665 no
C6 C15 3.193(6) . no
C6 C20 3.249(6) . no
C6 C28 3.439(6) 2_565 no
C6 C27 3.435(6) 2_565 no
C6 C5 3.555(6) 2_665 no
C6 O14 2.979(5) . no
C6 O51 3.142(5) 2_665 no
C9 O61 3.245(5) . no
C11 C34 3.247(6) . no
C13 C15 3.142(6) . no
C13 O62 3.315(6) . no
C13 O62 3.303(5) 2_655 no
C13 O14 3.081(5) . no
C13 C20 3.394(6) . no
C15 C13 3.142(6) . no
C15 C6 3.193(6) . no
C16 O62 3.352(5) 1_455 no
C16 O63 3.420(5) 1_455 no
C17 O62 3.341(5) 1_455 no
C20 C13 3.394(6) . no
C20 C6 3.249(6) . no
C20 O53 3.353(5) 2_665 no
C22 O54 3.312(7) 2_565 no
C23 O53 3.391(7) 2_565 no
C25 O54 3.353(6) . no
C27 C4 3.146(6) . no
C27 C6 3.435(6) 2_565 no
C27 O61 3.342(5) 1_455 no
C27 O63 3.150(6) 1_455 no
C28 O51 3.397(6) 1_455 no
C28 C6 3.439(6) 2_565 no
C29 O37 2.963(6) . no
C29 C43 3.538(7) . no
C29 C29 3.314(5) 2_566 no
C29 C38 3.278(7) . no
C30 O52 3.346(5) . no
C32 O52 3.148(6) . no
C34 C11 3.247(6) . no
C34 O64 3.281(6) . no
C36 C43 3.567(6) . no
C36 C38 3.489(6) . no
C36 O37 2.875(6) . no
C38 C29 3.278(7) . no
C38 C36 3.489(6) . no
C43 C29 3.538(7) . no
C43 C36 3.567(6) . no
C2 H16 2.881(13) . no
C4 H27 2.80(3) . no
C4 H6A 2.96(3) 2_665 no
C5 H6A 2.76(2) 2_665 no
C6 H28 2.939(16) 2_565 no
C6 H27 2.90(2) 2_565 no
C6 H20 3.094(11) . no
C7 H6A 2.97(2) . no
C7 H13A 2.91(3) . no
C9 H16 2.793(16) . no
C11 H34 2.87(2) . no
C15 H13A 2.53(3) . no
C15 H6C 2.77(3) . no
C16 H12 2.96(4) 2_555 no
C17 H22A 2.740(14) . no
C17 H12 2.94(4) 2_555 no
C17 H22B 2.776(18) . no
C20 H13A 2.59(3) . no
C20 H6C 2.61(3) . no
C22 H17 2.510(17) . no
C25 H39 2.757(7) . no
C27 H6C 2.94(3) 2_565 no
C27 H4 2.67(2) . no
C27 H6B 3.08(2) 2_565 no
C28 H6C 2.82(2) 2_565 no
C29 H29C 3.08(2) 2_566 no
C29 H29A 2.97(2) 2_566 no
C30 H36C 2.92(2) . no
C30 H29A 2.93(3) . no
C32 H39 2.966(12) . no
C34 H11 2.98(2) . no
C36 H37 2.95(5) . no
C38 H36C 2.93(2) . no
C38 H29A 2.73(3) . no
C39 H35 2.98(4) 1_455 no
C39 H46C 3.07(3) 2_556 no
C40 H35 2.72(4) 1_455 no
C41 H35 3.10(3) 1_455 no
C42 H45B 2.750(13) . no
C42 H45A 2.808(17) . no
C43 H29A 2.78(3) . no
C43 H36C 2.76(3) . no
C45 H42 2.535(10) . no
H4 H27 2.48(2) . no
H4 N26 2.86(3) . no
H4 C27 2.67(2) . no
H5 H6B 2.49(2) . no
H5 O14 2.81(2) 2_665 no
H5 O61 2.72(3) 2_665 no
H5 H14 2.49(6) 2_665 no
H6A O14 2.43(2) . no
H6A C7 2.97(2) . no
H6A O51 2.802(16) 2_665 no
H6A C4 2.96(3) 2_665 no
H6A C5 2.76(2) 2_665 no
H6B H5 2.49(2) . no
H6B H27 2.55(4) 2_565 no
H6B O61 2.49(2) 2_665 no
H6B C27 3.08(2) 2_565 no
H6C C27 2.94(3) 2_565 no
H6C C15 2.77(3) . no
H6C C28 2.82(2) 2_565 no
H6C H27 2.55(3) 2_565 no
H6C H28 2.33(2) 2_565 no
H6C C20 2.61(3) . no
H11 N33 2.95(2) . no
H11 C34 2.98(2) . no
H12 H13B 2.510(17) . no
H12 O62 2.84(2) 2_655 no
H12 C16 2.96(4) 2_555 no
H12 C17 2.94(4) 2_555 no
H13A C7 2.91(3) . no
H13A C15 2.53(3) . no
H13A C20 2.59(3) . no
H13B O62 2.61(3) 2_655 no
H13B H12 2.510(17) . no
H13B Cl6 2.89(3) 2_655 no
H13B O63 2.85(3) 2_655 no
H13B O64 2.82(3) 2_655 no
H13C O14 2.79(3) . no
H13C O62 2.56(2) . no
H14 Cl6 2.77(5) . no
H14 O61 1.94(5) . no
H14 O62 2.58(5) . no
H14 N8 2.86(5) . no
H14 H5 2.49(6) 2_665 no
H16 C9 2.793(16) . no
H16 Cl6 3.06(2) 1_455 no
H16 O62 2.761(12) 1_455 no
H16 O63 2.47(3) 1_455 no
H16 C2 2.881(13) . no
H17 H22B 2.32(3) . no
H17 H22A 2.27(3) . no
H17 C22 2.510(17) . no
H17 O62 2.736(15) 1_455 no
H20 O53 2.711(16) 2_665 no
H20 O14 2.383(18) . no
H20 C6 3.094(11) . no
H22A C17 2.740(14) . no
H22A H17 2.27(3) . no
H22A O54 2.73(3) 2_565 no
H22B C17 2.776(18) . no
H22B H17 2.32(3) . no
H23C O44 2.80(2) 2_455 no
H27 O61 2.91(2) 1_455 no
H27 O63 2.917(16) 1_455 no
H27 N3 2.94(3) . no
H27 C4 2.80(3) . no
H27 H4 2.48(2) . no
H27 H6B 2.55(4) 2_565 no
H27 H6C 2.55(3) 2_565 no
H27 C6 2.90(2) 2_565 no
H28 Cl5 3.14(4) 1_455 no
H28 O51 2.61(4) 1_455 no
H28 H29B 2.476(9) . no
H28 C6 2.939(16) 2_565 no
H28 O53 2.90(3) 1_455 no
H28 H6C 2.33(2) 2_565 no
H29A O37 2.87(3) . no
H29A C30 2.93(3) . no
H29A C38 2.73(3) . no
H29A C43 2.78(3) . no
H29A C29 2.97(2) 2_566 no
H29B O52 2.67(3) 1_455 no
H29B H28 2.476(9) . no
H29C O37 2.68(3) . no
H29C C29 3.08(2) 2_566 no
H34 N10 2.86(3) . no
H34 C11 2.87(2) . no
H34 O64 2.39(2) . no
H35 C41 3.10(3) 1_655 no
H35 C39 2.98(4) 1_655 no
H35 C40 2.72(4) 1_655 no
H35 H36B 2.51(3) . no
H36A O37 2.66(3) . no
H36A H37 2.57(6) . no
H36A O37 2.70(2) 2_666 no
H36A H37 2.53(6) 2_666 no
H36B H35 2.51(3) . no
H36C O37 2.69(3) . no
H36C C38 2.93(2) . no
H36C C43 2.76(3) . no
H36C H43 2.50(4) . no
H36C C30 2.92(2) . no
H37 Cl5 3.00(5) . no
H37 N31 2.85(5) . no
H37 C36 2.95(5) . no
H37 O52 2.05(5) . no
H37 H36A 2.57(6) . no
H37 H36A 2.53(6) 2_666 no
H39 Cu1 3.47(2) . no
H39 C25 2.757(7) . no
H39 C32 2.966(12) . no
H42 C45 2.535(10) . no
H42 H45A 2.37(2) . no
H42 H45B 2.305(17) . no
H43 H36C 2.50(4) . no
H43 O37 2.39(3) . no
H43 O52 2.63(3) 2_666 no
H45A H42 2.37(2) . no
H45A C42 2.808(17) . no
H45A O21 2.751(14) 1_556 no
H45B C42 2.750(13) . no
H45B H42 2.305(17) . no
H46C C39 3.07(3) 2_556 no

loop_
_geom_hbond_atom_site_label_D
_geom_hbond_atom_site_label_H
_geom_hbond_atom_site_label_A
_geom_hbond_distance_DH
_geom_hbond_distance_HA
_geom_hbond_distance_DA
_geom_hbond_angle_DHA
_geom_hbond_site_symmetry_A
O14 H14 O61 0.91(5) 1.94(5) 2.836(4) 165(4) .
O14 H14 O62 0.91(5) 2.58(5) 3.277(4) 134(4) .
O37 H37 O52 0.72(5) 2.05(5) 2.751(5) 165(6) .
C6 H6A O14 0.97(3) 2.43(2) 2.979(5) 115.5(17) .
C6 H6B O61 0.98(2) 2.49(2) 3.433(5) 161.9(17) 2_665
C13 H13C O62 0.95(3) 2.56(2) 3.315(6) 137.2(11) .
C16 H16 O63 0.97(3) 2.47(3) 3.420(5) 168.2(6) 1_455
C34 H34 O64 0.92(3) 2.39(2) 3.281(6) 163(2) .
C43 H43 O37 0.89(3) 2.39(3) 2.731(5) 103(2) .

loop_
_geom_torsion_atom_site_label_1
_geom_torsion_atom_site_label_2
_geom_torsion_atom_site_label_3
_geom_torsion_atom_site_label_4
_geom_torsion
_geom_torsion_publ_flag
N10 Cu1 N3 C2 -10.1(3) no
N10 Cu1 N3 C4 -177.2(3) no
N26 Cu1 N3 C2 -163.0(3) no
N26 Cu1 N3 C4 29.9(4) no
N33 Cu1 N3 C2 93.7(4) no
N33 Cu1 N3 C4 -73.4(4) no
N3 Cu1 N10 C9 0.3(3) no
N3 Cu1 N10 C11 -173.4(3) no
N26 Cu1 N10 C9 109.8(4) no
N26 Cu1 N10 C11 -64.0(5) no
N33 Cu1 N10 C9 -146.6(3) no
N33 Cu1 N10 C11 39.7(4) no
N3 Cu1 N26 C25 -147.3(3) no
N3 Cu1 N26 C27 36.5(3) no
N10 Cu1 N26 C25 105.0(4) no
N10 Cu1 N26 C27 -71.3(4) no
N33 Cu1 N26 C25 -0.2(3) no
N33 Cu1 N26 C27 -176.4(3) no
N3 Cu1 N33 C32 99.0(4) no
N3 Cu1 N33 C34 -61.7(4) no
N10 Cu1 N33 C32 -159.0(3) no
N10 Cu1 N33 C34 40.3(3) no
N26 Cu1 N33 C32 -6.7(3) no
N26 Cu1 N33 C34 -167.4(3) no
C22 O21 C18 C17 2.4(6) no
C22 O21 C18 C19 -178.8(4) no
C18 O21 C22 C23 177.3(4) no
C45 O44 C41 C40 179.2(4) no
C45 O44 C41 C42 -0.5(6) no
C41 O44 C45 C46 -177.4(4) no
C5 N1 C2 C7 175.2(3) no
C6 N1 C2 N3 179.0(4) no
C2 N1 C5 C4 0.9(5) no
C6 N1 C5 C4 -179.0(4) no
C6 N1 C2 C7 -4.9(6) no
C5 N1 C2 N3 -0.9(4) no
C4 N3 C2 C7 -175.2(4) no
Cu1 N3 C4 C5 169.3(3) no
C2 N3 C4 C5 0.0(5) no
Cu1 N3 C2 C7 15.9(6) no
C4 N3 C2 N1 0.6(4) no
Cu1 N3 C2 N1 -168.4(3) no
C12 N8 C9 N10 0.9(4) no
C12 N8 C9 C7 179.8(4) no
C13 N8 C9 C7 2.5(6) no
C9 N8 C12 C11 -0.1(5) no
C13 N8 C12 C11 177.3(4) no
C13 N8 C9 N10 -176.4(4) no
Cu1 N10 C9 C7 5.3(6) no
C11 N10 C9 N8 -1.2(4) no
Cu1 N10 C9 N8 -175.9(3) no
C9 N10 C11 C12 1.2(5) no
Cu1 N10 C11 C12 176.1(3) no
C11 N10 C9 C7 179.9(5) no
C29 N24 C25 N26 -179.0(4) no
C28 N24 C25 C30 -174.1(4) no
C29 N24 C28 C27 179.2(4) no
C29 N24 C25 C30 6.1(7) no
C25 N24 C28 C27 -0.5(5) no
C28 N24 C25 N26 0.8(5) no
C27 N26 C25 N24 -0.6(4) no
C27 N26 C25 C30 173.9(4) no
Cu1 N26 C27 C28 177.3(3) no
C25 N26 C27 C28 0.3(5) no
Cu1 N26 C25 N24 -177.4(3) no
Cu1 N26 C25 C30 -2.9(6) no
C35 N31 C32 N33 1.2(4) no
C32 N31 C35 C34 -0.9(4) no
C36 N31 C35 C34 -179.7(4) no
C35 N31 C32 C30 179.7(4) no
C36 N31 C32 N33 179.9(6) no
C36 N31 C32 C30 -1.6(6) no
Cu1 N33 C32 N31 -164.1(2) no
Cu1 N33 C32 C30 17.5(6) no
C34 N33 C32 N31 -1.1(4) no
C34 N33 C32 C30 -179.4(4) no
Cu1 N33 C34 C35 164.9(3) no
C32 N33 C34 C35 0.5(5) no
N1 C2 C7 C9 176.2(3) no
N1 C2 C7 O14 54.1(4) no
N3 C2 C7 C9 -8.5(5) no
N1 C2 C7 C15 -62.4(4) no
N3 C2 C7 O14 -130.7(4) no
N3 C2 C7 C15 112.9(4) no
N3 C4 C5 N1 -0.5(5) no
O14 C7 C9 N10 119.8(4) no
O14 C7 C9 N8 -58.9(4) no
C15 C7 C9 N8 58.3(5) no
C2 C7 C9 N8 178.7(3) no
C2 C7 C9 N10 -2.6(5) no
C2 C7 C15 C16 -66.1(5) no
C2 C7 C15 C20 113.0(4) no
C9 C7 C15 C16 58.1(5) no
C9 C7 C15 C20 -122.8(4) no
O14 C7 C15 C16 176.3(3) no
O14 C7 C15 C20 -4.6(5) no
C15 C7 C9 N10 -123.0(4) no
N10 C11 C12 N8 -0.7(5) no
C7 C15 C16 C17 -179.5(4) no
C16 C15 C20 C19 -1.7(6) no
C20 C15 C16 C17 1.4(6) no
C7 C15 C20 C19 179.2(4) no
C15 C16 C17 C18 0.0(6) no
C16 C17 C18 O21 177.6(4) no
C16 C17 C18 C19 -1.1(6) no
O21 C18 C19 C20 -178.1(4) no
C17 C18 C19 C20 0.7(6) no
C18 C19 C20 C15 0.7(6) no
N24 C25 C30 C32 -175.4(4) no
N24 C25 C30 C38 65.3(5) no
N26 C25 C30 C32 10.6(6) no
N26 C25 C30 C38 -108.6(4) no
N26 C25 C30 O37 133.7(4) no
N24 C25 C30 O37 -52.4(5) no
N26 C27 C28 N24 0.1(5) no
O37 C30 C32 N33 -140.7(4) no
C25 C30 C32 N31 163.6(3) no
C38 C30 C32 N31 -77.3(4) no
C38 C30 C32 N33 100.9(4) no
C25 C30 C32 N33 -18.2(6) no
O37 C30 C32 N31 41.1(5) no
C32 C30 C38 C39 -67.4(4) no
C32 C30 C38 C43 112.7(4) no
C25 C30 C38 C43 -124.8(4) no
O37 C30 C38 C39 173.2(3) no
O37 C30 C38 C43 -6.7(5) no
C25 C30 C38 C39 55.0(5) no
N33 C34 C35 N31 0.2(5) no
C43 C38 C39 C40 -1.1(6) no
C30 C38 C43 C42 -179.5(4) no
C30 C38 C39 C40 179.1(4) no
C39 C38 C43 C42 0.7(6) no
C38 C39 C40 C41 1.1(6) no
C39 C40 C41 O44 179.6(4) no
C39 C40 C41 C42 -0.7(7) no
C40 C41 C42 C43 0.4(6) no
O44 C41 C42 C43 180.0(15) no
C41 C42 C43 C38 -0.3(6) no
